data_4026449
loop_
_publ_author_name
'Jingjing Ji'
'Xia Zhang'
'Yingguang Zhu'
'Yu Qian'
'Jing Zhou'
'Liping Yang'
'Wenhao Hu'

_publ_section_title
;
 Diastereoselectivity Switch in Cooperatively Catalyzed Three-Component
 Reactions of an Aryldiazoacetate, an Alcohol, and a \b,\g-Unsaturated
 \a-Keto Ester
;
_journal_name_full 'Journal of Organic Chemistry'
_journal_page_first 5821
_journal_page_last 5824
_journal_paper_doi 10.1021/jo102423c
_journal_volume 76
_journal_year 2011
_chemical_formula_sum 'C28 H27 Cl O7'
_chemical_formula_weight 510.95
_chemical_name_systematic
; 

 ? 

;
_space_group_IT_number 2
_symmetry_cell_setting triclinic
_symmetry_space_group_name_Hall '-P 1'
_symmetry_space_group_name_H-M 'P -1'
_atom_sites_solution_hydrogens geom
_atom_sites_solution_primary direct
_atom_sites_solution_secondary difmap
_audit_creation_method SHELXL-97
_cell_angle_alpha 96.5550(10)
_cell_angle_beta 100.8540(10)
_cell_angle_gamma 98.8340(10)
_cell_formula_units_Z 2
_cell_length_a 7.0490(3)
_cell_length_b 10.2248(4)
_cell_length_c 17.5540(7)
_cell_measurement_temperature 173(2)
_cell_volume 1214.41(9)
_computing_structure_refinement 'SHELXL-97 (Sheldrick, 1997)'
_computing_structure_solution 'SHELXS-97 (Sheldrick, 1990)'
_diffrn_ambient_temperature 173(2)
_diffrn_measured_fraction_theta_full 0.993
_diffrn_measured_fraction_theta_max 0.993
_diffrn_radiation_monochromator graphite
_diffrn_radiation_source 'fine-focus sealed tube'
_diffrn_radiation_type MoK\a
_diffrn_radiation_wavelength 0.71073
_diffrn_reflns_av_R_equivalents 0.0159
_diffrn_reflns_av_sigmaI/netI 0.0157
_diffrn_reflns_limit_h_max 8
_diffrn_reflns_limit_h_min -8
_diffrn_reflns_limit_k_max 11
_diffrn_reflns_limit_k_min -12
_diffrn_reflns_limit_l_max 20
_diffrn_reflns_limit_l_min -20
_diffrn_reflns_number 14170
_diffrn_reflns_theta_full 25.01
_diffrn_reflns_theta_max 25.01
_diffrn_reflns_theta_min 2.04
_exptl_absorpt_coefficient_mu 0.205
_exptl_absorpt_correction_T_max 0.9448
_exptl_absorpt_correction_T_min 0.9134
_exptl_absorpt_correction_type multi-scan
_exptl_crystal_colour colorless
_exptl_crystal_density_diffrn 1.397
_exptl_crystal_description block
_exptl_crystal_F_000 536
_exptl_crystal_size_max 0.45
_exptl_crystal_size_mid 0.43
_exptl_crystal_size_min 0.28
_refine_diff_density_max 0.302
_refine_diff_density_min -0.190
_refine_diff_density_rms 0.035
_refine_ls_extinction_method none
_refine_ls_goodness_of_fit_ref 1.053
_refine_ls_hydrogen_treatment constr
_refine_ls_matrix_type full
_refine_ls_number_parameters 325
_refine_ls_number_reflns 4253
_refine_ls_number_restraints 0
_refine_ls_restrained_S_all 1.053
_refine_ls_R_factor_all 0.0339
_refine_ls_R_factor_gt 0.0314
_refine_ls_shift/su_max 0.001
_refine_ls_shift/su_mean 0.000
_refine_ls_structure_factor_coef Fsqd
_refine_ls_weighting_details 'calc w=1/[\s^2^(Fo^2^)+(0.0385P)^2^+0.4762P] where P=(Fo^2^+2Fc^2^)/3'
_refine_ls_weighting_scheme calc
_refine_ls_wR_factor_gt 0.0811
_refine_ls_wR_factor_ref 0.0831
_reflns_number_gt 3935
_reflns_number_total 4253
_reflns_threshold_expression >2sigma(I)
_cod_data_source_file jo102423c_si_002.cif
_cod_data_source_block z
_cod_database_code 4026449

loop_
_symmetry_equiv_pos_as_xyz
'x, y, z'
'-x, -y, -z'

loop_
_atom_site_label
_atom_site_type_symbol
_atom_site_fract_x
_atom_site_fract_y
_atom_site_fract_z
_atom_site_U_iso_or_equiv
_atom_site_adp_type
_atom_site_occupancy
_atom_site_symmetry_multiplicity
_atom_site_calc_flag
_atom_site_refinement_flags
Cl1 Cl 0.18972(6) 0.87671(4) 0.39374(3) 0.04499(13) Uani 1 1 d .
O1 O -0.42995(15) 1.40787(10) 0.10564(6) 0.0340(2) Uani 1 1 d .
O2 O -0.74507(15) 1.38248(10) 0.11623(6) 0.0342(2) Uani 1 1 d .
O3 O -0.17315(13) 1.66632(10) 0.18676(6) 0.0294(2) Uani 1 1 d .
O4 O -0.05683(14) 1.51710(10) 0.25778(6) 0.0333(2) Uani 1 1 d .
O5 O -0.79414(16) 2.01339(11) -0.02056(7) 0.0404(3) Uani 1 1 d .
O6 O -0.66815(14) 1.39292(9) 0.26788(6) 0.0284(2) Uani 1 1 d .
H6A H -0.7447 1.4443 0.2525 0.043 Uiso 1 1 calc R
O7 O -0.51296(13) 1.63873(8) 0.22388(5) 0.0232(2) Uani 1 1 d .
C1 C -0.57120(19) 1.77409(13) 0.09377(8) 0.0265(3) Uani 1 1 d .
H1A H -0.5287 1.6907 0.0862 0.032 Uiso 1 1 calc R
C2 C -0.6532(2) 1.82802(14) 0.02870(9) 0.0293(3) Uani 1 1 d .
H2A H -0.6682 1.7810 -0.0226 0.035 Uiso 1 1 calc R
C3 C -0.71298(19) 1.95068(14) 0.03903(9) 0.0299(3) Uani 1 1 d .
C4 C -0.6896(2) 2.01837(14) 0.11438(9) 0.0325(3) Uani 1 1 d .
H4A H -0.7281 2.1032 0.1219 0.039 Uiso 1 1 calc R
C5 C -0.6105(2) 1.96257(13) 0.17825(9) 0.0285(3) Uani 1 1 d .
H5A H -0.5969 2.0092 0.2295 0.034 Uiso 1 1 calc R
C6 C -0.55016(18) 1.83930(13) 0.16921(8) 0.0238(3) Uani 1 1 d .
C7 C -0.4659(2) 1.78272(13) 0.24086(8) 0.0258(3) Uani 1 1 d .
H7A H -0.3217 1.8124 0.2551 0.031 Uiso 1 1 calc R
H7B H -0.5222 1.8148 0.2856 0.031 Uiso 1 1 calc R
C8 C -0.38318(18) 1.56378(13) 0.26400(8) 0.0229(3) Uani 1 1 d .
C9 C -0.50188(19) 1.41468(13) 0.23487(8) 0.0249(3) Uani 1 1 d .
C10 C -0.3754(2) 1.31386(13) 0.25652(8) 0.0265(3) Uani 1 1 d .
H10A H -0.2938 1.2907 0.2216 0.032 Uiso 1 1 calc R
C11 C -0.3670(2) 1.25430(13) 0.31980(8) 0.0270(3) Uani 1 1 d .
H11A H -0.4534 1.2711 0.3538 0.032 Uiso 1 1 calc R
C12 C -0.2290(2) 1.16291(13) 0.33964(8) 0.0260(3) Uani 1 1 d .
C13 C -0.2638(2) 1.06842(14) 0.38904(8) 0.0282(3) Uani 1 1 d .
H13A H -0.3765 1.0651 0.4116 0.034 Uiso 1 1 calc R
C14 C -0.1378(2) 0.97917(14) 0.40587(8) 0.0299(3) Uani 1 1 d .
H14A H -0.1639 0.9146 0.4392 0.036 Uiso 1 1 calc R
C15 C 0.0262(2) 0.98610(14) 0.37329(8) 0.0311(3) Uani 1 1 d .
C16 C 0.0672(2) 1.08035(16) 0.32544(9) 0.0351(3) Uani 1 1 d .
H16A H 0.1816 1.0844 0.3040 0.042 Uiso 1 1 calc R
C17 C -0.0592(2) 1.16832(15) 0.30918(9) 0.0328(3) Uani 1 1 d .
H17A H -0.0304 1.2338 0.2767 0.039 Uiso 1 1 calc R
C18 C -0.5079(2) 1.63435(14) 0.38440(8) 0.0284(3) Uani 1 1 d .
H18A H -0.6279 1.6380 0.3501 0.034 Uiso 1 1 calc R
C19 C -0.4901(2) 1.66499(15) 0.46464(9) 0.0342(3) Uani 1 1 d .
H19A H -0.5979 1.6888 0.4850 0.041 Uiso 1 1 calc R
C20 C -0.3156(2) 1.66099(15) 0.51527(9) 0.0368(3) Uani 1 1 d .
H20A H -0.3028 1.6825 0.5703 0.044 Uiso 1 1 calc R
C21 C -0.1609(2) 1.62561(15) 0.48512(9) 0.0359(3) Uani 1 1 d .
H21A H -0.0407 1.6232 0.5197 0.043 Uiso 1 1 calc R
C22 C -0.1783(2) 1.59347(14) 0.40487(8) 0.0296(3) Uani 1 1 d .
H22A H -0.0707 1.5680 0.3851 0.036 Uiso 1 1 calc R
C23 C -0.35196(19) 1.59822(13) 0.35320(8) 0.0244(3) Uani 1 1 d .
C24 C -0.18572(19) 1.57787(13) 0.23613(8) 0.0254(3) Uani 1 1 d .
C25 C 0.0131(2) 1.68880(18) 0.16312(10) 0.0401(4) Uani 1 1 d .
H25A H 0.0113 1.7549 0.1269 0.060 Uiso 1 1 calc R
H25B H 0.0362 1.6045 0.1370 0.060 Uiso 1 1 calc R
H25C H 0.1184 1.7222 0.2095 0.060 Uiso 1 1 calc R
C26 C -0.5532(2) 1.40171(13) 0.14469(8) 0.0273(3) Uani 1 1 d .
C27 C -0.8018(3) 1.36845(18) 0.03148(9) 0.0435(4) Uani 1 1 d .
H27A H -0.9452 1.3547 0.0157 0.065 Uiso 1 1 calc R
H27B H -0.7544 1.2914 0.0080 0.065 Uiso 1 1 calc R
H27C H -0.7442 1.4498 0.0135 0.065 Uiso 1 1 calc R
C28 C -0.8265(2) 1.94436(19) -0.09834(10) 0.0446(4) Uani 1 1 d .
H28A H -0.8847 1.9991 -0.1355 0.067 Uiso 1 1 calc R
H28B H -0.9159 1.8590 -0.1030 0.067 Uiso 1 1 calc R
H28C H -0.7011 1.9274 -0.1100 0.067 Uiso 1 1 calc R

loop_
_atom_site_aniso_label
_atom_site_aniso_U_11
_atom_site_aniso_U_22
_atom_site_aniso_U_33
_atom_site_aniso_U_23
_atom_site_aniso_U_13
_atom_site_aniso_U_12
Cl1 0.0455(2) 0.0451(2) 0.0513(3) 0.01194(18) 0.01001(19) 0.02635(18)
O1 0.0394(6) 0.0365(6) 0.0263(5) 0.0020(4) 0.0080(5) 0.0083(4)
O2 0.0327(5) 0.0373(6) 0.0286(5) 0.0023(4) -0.0019(4) 0.0058(4)
O3 0.0246(5) 0.0343(5) 0.0308(5) 0.0102(4) 0.0072(4) 0.0046(4)
O4 0.0278(5) 0.0413(6) 0.0359(6) 0.0108(5) 0.0090(4) 0.0149(4)
O5 0.0360(6) 0.0468(7) 0.0471(7) 0.0259(5) 0.0111(5) 0.0169(5)
O6 0.0270(5) 0.0266(5) 0.0334(5) 0.0078(4) 0.0080(4) 0.0059(4)
O7 0.0240(5) 0.0194(4) 0.0256(5) 0.0040(4) 0.0018(4) 0.0057(4)
C1 0.0270(7) 0.0235(7) 0.0319(8) 0.0064(6) 0.0090(6) 0.0079(5)
C2 0.0273(7) 0.0328(8) 0.0294(7) 0.0069(6) 0.0079(6) 0.0058(6)
C3 0.0214(6) 0.0333(8) 0.0397(8) 0.0170(6) 0.0094(6) 0.0074(6)
C4 0.0289(7) 0.0238(7) 0.0505(9) 0.0122(6) 0.0140(7) 0.0101(6)
C5 0.0279(7) 0.0233(7) 0.0359(8) 0.0030(6) 0.0113(6) 0.0047(5)
C6 0.0207(6) 0.0217(6) 0.0303(7) 0.0052(5) 0.0081(5) 0.0033(5)
C7 0.0295(7) 0.0200(6) 0.0271(7) 0.0008(5) 0.0054(6) 0.0052(5)
C8 0.0233(6) 0.0225(6) 0.0238(7) 0.0048(5) 0.0040(5) 0.0074(5)
C9 0.0265(7) 0.0229(7) 0.0253(7) 0.0032(5) 0.0053(5) 0.0044(5)
C10 0.0309(7) 0.0220(7) 0.0266(7) 0.0016(5) 0.0055(6) 0.0070(5)
C11 0.0284(7) 0.0246(7) 0.0273(7) 0.0019(5) 0.0049(6) 0.0046(5)
C12 0.0282(7) 0.0243(7) 0.0230(7) 0.0013(5) 0.0007(5) 0.0044(5)
C13 0.0288(7) 0.0304(7) 0.0249(7) 0.0037(6) 0.0047(6) 0.0058(6)
C14 0.0344(8) 0.0282(7) 0.0257(7) 0.0053(6) 0.0016(6) 0.0062(6)
C15 0.0321(7) 0.0295(7) 0.0299(8) 0.0000(6) -0.0005(6) 0.0113(6)
C16 0.0306(8) 0.0428(9) 0.0347(8) 0.0070(7) 0.0094(6) 0.0111(6)
C17 0.0334(8) 0.0355(8) 0.0314(8) 0.0114(6) 0.0070(6) 0.0069(6)
C18 0.0314(7) 0.0280(7) 0.0274(7) 0.0059(6) 0.0059(6) 0.0089(6)
C19 0.0419(8) 0.0337(8) 0.0314(8) 0.0049(6) 0.0139(7) 0.0125(6)
C20 0.0524(9) 0.0352(8) 0.0229(7) 0.0027(6) 0.0072(7) 0.0102(7)
C21 0.0393(8) 0.0372(8) 0.0280(8) 0.0045(6) -0.0024(6) 0.0090(7)
C22 0.0297(7) 0.0299(7) 0.0290(8) 0.0036(6) 0.0036(6) 0.0083(6)
C23 0.0287(7) 0.0199(6) 0.0247(7) 0.0040(5) 0.0047(5) 0.0053(5)
C24 0.0259(7) 0.0263(7) 0.0227(7) 0.0017(5) 0.0035(5) 0.0045(5)
C25 0.0286(8) 0.0552(10) 0.0400(9) 0.0163(8) 0.0129(7) 0.0045(7)
C26 0.0329(7) 0.0182(6) 0.0298(8) 0.0024(5) 0.0035(6) 0.0059(5)
C27 0.0452(9) 0.0497(10) 0.0286(8) 0.0031(7) -0.0068(7) 0.0073(8)
C28 0.0324(8) 0.0622(11) 0.0430(10) 0.0254(8) 0.0049(7) 0.0109(8)

loop_
_atom_type_symbol
_atom_type_description
_atom_type_scat_dispersion_real
_atom_type_scat_dispersion_imag
_atom_type_scat_source
C C 0.0033 0.0016 'International Tables Vol C Tables 4.2.6.8 and 6.1.1.4'
H H 0.0000 0.0000 'International Tables Vol C Tables 4.2.6.8 and 6.1.1.4'
O O 0.0106 0.0060 'International Tables Vol C Tables 4.2.6.8 and 6.1.1.4'
Cl Cl 0.1484 0.1585 'International Tables Vol C Tables 4.2.6.8 and 6.1.1.4'

loop_
_geom_angle_atom_site_label_1
_geom_angle_atom_site_label_2
_geom_angle_atom_site_label_3
_geom_angle
C26 O2 C27 114.99(12)
C24 O3 C25 114.21(11)
C3 O5 C28 117.17(12)
C9 O6 H6A 109.5
C8 O7 C7 118.30(10)
C6 C1 C2 121.45(13)
C6 C1 H1A 119.3
C2 C1 H1A 119.3
C3 C2 C1 119.71(13)
C3 C2 H2A 120.1
C1 C2 H2A 120.1
O5 C3 C2 124.70(14)
O5 C3 C4 115.85(13)
C2 C3 C4 119.45(13)
C5 C4 C3 120.05(13)
C5 C4 H4A 120.0
C3 C4 H4A 120.0
C4 C5 C6 121.43(13)
C4 C5 H5A 119.3
C6 C5 H5A 119.3
C1 C6 C5 117.89(13)
C1 C6 C7 122.87(12)
C5 C6 C7 119.24(12)
O7 C7 C6 108.52(10)
O7 C7 H7A 110.0
C6 C7 H7A 110.0
O7 C7 H7B 110.0
C6 C7 H7B 110.0
H7A C7 H7B 108.4
O7 C8 C23 112.17(10)
O7 C8 C24 111.49(10)
C23 C8 C24 111.88(11)
O7 C8 C9 101.06(10)
C23 C8 C9 110.67(10)
C24 C8 C9 109.05(10)
O6 C9 C10 109.07(11)
O6 C9 C26 112.92(11)
C10 C9 C26 108.04(11)
O6 C9 C8 110.57(10)
C10 C9 C8 111.01(11)
C26 C9 C8 105.18(10)
C11 C10 C9 125.87(13)
C11 C10 H10A 117.1
C9 C10 H10A 117.1
C10 C11 C12 122.57(13)
C10 C11 H11A 118.7
C12 C11 H11A 118.7
C13 C12 C17 118.08(13)
C13 C12 C11 121.18(12)
C17 C12 C11 120.74(12)
C14 C13 C12 121.44(13)
C14 C13 H13A 119.3
C12 C13 H13A 119.3
C15 C14 C13 118.61(13)
C15 C14 H14A 120.7
C13 C14 H14A 120.7
C14 C15 C16 121.38(13)
C14 C15 Cl1 120.05(11)
C16 C15 Cl1 118.56(11)
C17 C16 C15 119.42(13)
C17 C16 H16A 120.3
C15 C16 H16A 120.3
C16 C17 C12 121.03(13)
C16 C17 H17A 119.5
C12 C17 H17A 119.5
C19 C18 C23 120.94(13)
C19 C18 H18A 119.5
C23 C18 H18A 119.5
C20 C19 C18 120.13(14)
C20 C19 H19A 119.9
C18 C19 H19A 119.9
C21 C20 C19 119.39(14)
C21 C20 H20A 120.3
C19 C20 H20A 120.3
C20 C21 C22 120.79(14)
C20 C21 H21A 119.6
C22 C21 H21A 119.6
C21 C22 C23 120.51(13)
C21 C22 H22A 119.7
C23 C22 H22A 119.7
C22 C23 C18 118.23(13)
C22 C23 C8 123.70(12)
C18 C23 C8 118.07(12)
O4 C24 O3 123.70(12)
O4 C24 C8 123.96(12)
O3 C24 C8 112.34(11)
O3 C25 H25A 109.5
O3 C25 H25B 109.5
H25A C25 H25B 109.5
O3 C25 H25C 109.5
H25A C25 H25C 109.5
H25B C25 H25C 109.5
O1 C26 O2 124.81(13)
O1 C26 C9 122.53(12)
O2 C26 C9 112.66(11)
O2 C27 H27A 109.5
O2 C27 H27B 109.5
H27A C27 H27B 109.5
O2 C27 H27C 109.5
H27A C27 H27C 109.5
H27B C27 H27C 109.5
O5 C28 H28A 109.5
O5 C28 H28B 109.5
H28A C28 H28B 109.5
O5 C28 H28C 109.5
H28A C28 H28C 109.5
H28B C28 H28C 109.5

loop_
_geom_bond_atom_site_label_1
_geom_bond_atom_site_label_2
_geom_bond_distance
Cl1 C15 1.7436(14)
O1 C26 1.2026(17)
O2 C26 1.3261(17)
O2 C27 1.4502(18)
O3 C24 1.3267(16)
O3 C25 1.4434(17)
O4 C24 1.2055(17)
O5 C3 1.3686(17)
O5 C28 1.424(2)
O6 C9 1.4014(16)
O6 H6A 0.8400
O7 C8 1.4200(15)
O7 C7 1.4419(15)
C1 C6 1.3837(19)
C1 C2 1.391(2)
C1 H1A 0.9500
C2 C3 1.386(2)
C2 H2A 0.9500
C3 C4 1.389(2)
C4 C5 1.379(2)
C4 H4A 0.9500
C5 C6 1.3925(19)
C5 H5A 0.9500
C6 C7 1.5031(19)
C7 H7A 0.9900
C7 H7B 0.9900
C8 C23 1.5312(18)
C8 C24 1.5519(18)
C8 C9 1.5984(18)
C9 C10 1.4989(18)
C9 C26 1.5415(19)
C10 C11 1.323(2)
C10 H10A 0.9500
C11 C12 1.4721(19)
C11 H11A 0.9500
C12 C13 1.3945(19)
C12 C17 1.396(2)
C13 C14 1.386(2)
C13 H13A 0.9500
C14 C15 1.379(2)
C14 H14A 0.9500
C15 C16 1.381(2)
C16 C17 1.376(2)
C16 H16A 0.9500
C17 H17A 0.9500
C18 C19 1.385(2)
C18 C23 1.3965(19)
C18 H18A 0.9500
C19 C20 1.384(2)
C19 H19A 0.9500
C20 C21 1.377(2)
C20 H20A 0.9500
C21 C22 1.387(2)
C21 H21A 0.9500
C22 C23 1.391(2)
C22 H22A 0.9500
C25 H25A 0.9800
C25 H25B 0.9800
C25 H25C 0.9800
C27 H27A 0.9800
C27 H27B 0.9800
C27 H27C 0.9800
C28 H28A 0.9800
C28 H28B 0.9800
C28 H28C 0.9800

loop_
_geom_torsion_atom_site_label_1
_geom_torsion_atom_site_label_2
_geom_torsion_atom_site_label_3
_geom_torsion_atom_site_label_4
_geom_torsion
C6 C1 C2 C3 1.0(2)
C28 O5 C3 C2 2.75(19)
C28 O5 C3 C4 -177.83(12)
C1 C2 C3 O5 179.58(12)
C1 C2 C3 C4 0.2(2)
O5 C3 C4 C5 179.47(12)
C2 C3 C4 C5 -1.1(2)
C3 C4 C5 C6 0.9(2)
C2 C1 C6 C5 -1.17(19)
C2 C1 C6 C7 178.76(12)
C4 C5 C6 C1 0.3(2)
C4 C5 C6 C7 -179.68(12)
C8 O7 C7 C6 151.32(10)
C1 C6 C7 O7 -30.73(16)
C5 C6 C7 O7 149.20(11)
C7 O7 C8 C23 56.25(14)
C7 O7 C8 C24 -70.10(14)
C7 O7 C8 C9 174.16(10)
O7 C8 C9 O6 -70.51(12)
C23 C8 C9 O6 48.48(14)
C24 C8 C9 O6 171.96(10)
O7 C8 C9 C10 168.29(10)
C23 C8 C9 C10 -72.72(13)
C24 C8 C9 C10 50.76(14)
O7 C8 C9 C26 51.68(12)
C23 C8 C9 C26 170.67(10)
C24 C8 C9 C26 -65.85(13)
O6 C9 C10 C11 -27.02(19)
C26 C9 C10 C11 -150.10(14)
C8 C9 C10 C11 95.05(16)
C9 C10 C11 C12 -175.80(12)
C10 C11 C12 C13 -158.08(14)
C10 C11 C12 C17 21.7(2)
C17 C12 C13 C14 -2.0(2)
C11 C12 C13 C14 177.85(13)
C12 C13 C14 C15 0.7(2)
C13 C14 C15 C16 0.7(2)
C13 C14 C15 Cl1 179.39(11)
C14 C15 C16 C17 -0.7(2)
Cl1 C15 C16 C17 -179.43(12)
C15 C16 C17 C12 -0.6(2)
C13 C12 C17 C16 2.0(2)
C11 C12 C17 C16 -177.88(13)
C23 C18 C19 C20 0.4(2)
C18 C19 C20 C21 -0.4(2)
C19 C20 C21 C22 -0.3(2)
C20 C21 C22 C23 0.9(2)
C21 C22 C23 C18 -0.8(2)
C21 C22 C23 C8 -179.75(13)
C19 C18 C23 C22 0.2(2)
C19 C18 C23 C8 179.15(12)
O7 C8 C23 C22 -148.57(12)
C24 C8 C23 C22 -22.42(17)
C9 C8 C23 C22 99.41(14)
O7 C8 C23 C18 32.49(16)
C24 C8 C23 C18 158.64(12)
C9 C8 C23 C18 -79.54(14)
C25 O3 C24 O4 -2.54(19)
C25 O3 C24 C8 176.33(11)
O7 C8 C24 O4 -175.08(12)
C23 C8 C24 O4 58.41(17)
C9 C8 C24 O4 -64.35(16)
O7 C8 C24 O3 6.06(15)
C23 C8 C24 O3 -120.45(12)
C9 C8 C24 O3 116.79(12)
C27 O2 C26 O1 0.0(2)
C27 O2 C26 C9 -179.50(12)
O6 C9 C26 O1 -174.78(12)
C10 C9 C26 O1 -54.06(16)
C8 C9 C26 O1 64.57(16)
O6 C9 C26 O2 4.79(15)
C10 C9 C26 O2 125.50(12)
C8 C9 C26 O2 -115.87(11)
